data_4342318
loop_
_publ_author_name
'Kaur, Aman'
'Ribelli, Thomas G.'
'Schr\"oder, Kristin'
'Matyjaszewski, Krzysztof'
'Pintauer, Tomislav'

_publ_section_title
;
 Properties and ATRP Activity of Copper Complexes with Substituted
 Tris(2-pyridylmethyl)amine-Based Ligands.
;
_journal_issue 4
_journal_name_full 'Inorganic chemistry'
_journal_page_first 1474
_journal_page_last 1486
_journal_paper_doi 10.1021/ic502484s
_journal_volume 54
_journal_year 2015
_chemical_formula_moiety 'C24 H30 Br Cu N4 O2, Br'
_chemical_formula_sum 'C24 H30 Br2 Cu N4 O2'
_chemical_formula_weight 629.87
_chemical_name_systematic
; 
 ? 
;
_space_group_IT_number 7
_symmetry_cell_setting monoclinic
_symmetry_space_group_name_Hall 'P -2yc'
_symmetry_space_group_name_H-M 'P 1 c 1'
_atom_sites_solution_hydrogens geom
_atom_sites_solution_primary direct
_atom_sites_solution_secondary difmap
_audit_creation_method SHELXL-97
_cell_angle_alpha 90.00
_cell_angle_beta 98.4480(10)
_cell_angle_gamma 90.00
_cell_formula_units_Z 4
_cell_length_a 16.4808(3)
_cell_length_b 8.85460(10)
_cell_length_c 18.6534(3)
_cell_measurement_reflns_used 9939
_cell_measurement_temperature 150
_cell_measurement_theta_max 31.323
_cell_measurement_theta_min 2.207
_cell_volume 2692.57(7)
_computing_cell_refinement 'SAINT(Bruker, 1998)'
_computing_data_collection 'SMART (Bruker, 1998)'
_computing_data_reduction SAINT
_computing_molecular_graphics 'SHELXTL-97 (Sheldrick, 2000)'
_computing_publication_material 'ORTEP-3 for windows (Faruggia, 1997)'
_computing_structure_refinement 'SHELXL-97 (Sheldrick, 2008)'
_computing_structure_solution 'SHELXS-97 (Sheldrick, 2008)'
_diffrn_ambient_temperature 150
_diffrn_measured_fraction_theta_full 0.991
_diffrn_measured_fraction_theta_max 0.991
_diffrn_measurement_device_type 'Bruker Smart ApexII'
_diffrn_measurement_method '\f and\w scans'
_diffrn_radiation_monochromator graphite
_diffrn_radiation_source 'fine-focus sealed tube'
_diffrn_radiation_type MoK\a
_diffrn_radiation_wavelength 0.71073
_diffrn_reflns_av_R_equivalents 0.0278
_diffrn_reflns_av_sigmaI/netI 0.0439
_diffrn_reflns_limit_h_max 24
_diffrn_reflns_limit_h_min -24
_diffrn_reflns_limit_k_max 12
_diffrn_reflns_limit_k_min -12
_diffrn_reflns_limit_l_max 27
_diffrn_reflns_limit_l_min -27
_diffrn_reflns_number 45615
_diffrn_reflns_theta_full 31.55
_diffrn_reflns_theta_max 31.55
_diffrn_reflns_theta_min 1.25
_exptl_absorpt_coefficient_mu 3.806
_exptl_absorpt_correction_T_max 0.358
_exptl_absorpt_correction_T_min 0.267
_exptl_absorpt_correction_type multi-scan
_exptl_absorpt_process_details 'SADABS (Sheldrick, 2002)'
_exptl_crystal_colour green
_exptl_crystal_density_diffrn 1.554
_exptl_crystal_density_method 'not measured'
_exptl_crystal_description rod
_exptl_crystal_F_000 1267
_exptl_crystal_size_max 0.37
_exptl_crystal_size_mid 0.34
_exptl_crystal_size_min 0.27
_refine_diff_density_max 0.552
_refine_diff_density_min -0.586
_refine_diff_density_rms 0.175
_refine_ls_abs_structure_details 'Flack H D (1983), Acta Cryst. A39, 876-881'
_refine_ls_abs_structure_Flack 0.00
_refine_ls_extinction_method none
_refine_ls_goodness_of_fit_ref 1.059
_refine_ls_hydrogen_treatment mixed
_refine_ls_matrix_type full
_refine_ls_number_parameters 607
_refine_ls_number_reflns 17287
_refine_ls_number_restraints 2
_refine_ls_restrained_S_all 1.059
_refine_ls_R_factor_all 0.0658
_refine_ls_R_factor_gt 0.0566
_refine_ls_shift/su_max 0.014
_refine_ls_shift/su_mean 0.000
_refine_ls_structure_factor_coef Fsqd
_refine_ls_weighting_details 'calc w=1/[\s^2^(Fo^2^)+(0.1174P)^2^+2.9545P] where P=(Fo^2^+2Fc^2^)/3'
_refine_ls_weighting_scheme calc
_refine_ls_wR_factor_gt 0.1677
_refine_ls_wR_factor_ref 0.1754
_reflns_number_gt 15002
_reflns_number_total 17287
_reflns_threshold_expression >2sigma(I)
_cod_data_source_file ic502484s_si_002.cif
_cod_data_source_block '[CuBr2(TPMAstar2)]'
_cod_depositor_comments
;
The following automatic conversions were performed:

'_symmetry_cell_setting' value 'Monoclinic' changed to 'monoclinic'
according to
/usr/data/users/saulius/crontab/automatic-downloads/rss-feeds/ACS/lib/dictionaries/cif_core.dic
dictionary named 'cif_core.dic' version 2.4.2 from 2011-04-26.

Automatic conversion script
Id: cif_fix_values 3008 2015-01-20 13:52:24Z robertas 

 Adding full bibliography for 4342314--4342319.cif.
;
_cod_original_sg_symbol_H-M 'P c'
_cod_database_code 4342318

loop_
_symmetry_equiv_pos_as_xyz
'x, y, z'
'x, -y, z+1/2'

loop_
_atom_site_label
_atom_site_type_symbol
_atom_site_fract_x
_atom_site_fract_y
_atom_site_fract_z
_atom_site_U_iso_or_equiv
_atom_site_adp_type
_atom_site_occupancy
_atom_site_symmetry_multiplicity
_atom_site_calc_flag
_atom_site_refinement_flags
C9 C -0.0248(3) 1.0044(7) 0.1767(3) 0.0235(10) Uani 1 1 d .
H9A H -0.0279 1.1070 0.1582 0.028 Uiso 1 1 calc R
H9B H -0.0803 0.9663 0.1746 0.028 Uiso 1 1 calc R
C32 C 0.4825(4) 0.7441(7) 0.3970(3) 0.0286(11) Uani 1 1 d .
H32A H 0.4352 0.7883 0.3685 0.043 Uiso 1 1 calc R
H32B H 0.5155 0.8223 0.4222 0.043 Uiso 1 1 calc R
H32C H 0.4652 0.6753 0.4315 0.043 Uiso 1 1 calc R
C30 C 0.7494(3) 0.5155(7) 0.3434(3) 0.0263(10) Uani 1 1 d .
H30A H 0.7811 0.5875 0.3208 0.039 Uiso 1 1 calc R
H30B H 0.7609 0.4156 0.3275 0.039 Uiso 1 1 calc R
H30C H 0.7636 0.5218 0.3951 0.039 Uiso 1 1 calc R
Br1 Br 0.27987(3) 0.90277(7) 0.26758(3) 0.03006(13) Uani 1 1 d .
Cu1 Cu 0.13769(3) 0.96221(7) 0.25682(3) 0.01870(12) Uani 1 1 d .
Br3 Br 0.78374(3) 0.08705(6) 0.30189(3) 0.02986(12) Uani 1 1 d .
Cu2 Cu 0.49098(3) 0.44334(7) 0.13522(3) 0.01795(12) Uani 1 1 d .
Br4 Br 0.34955(3) 0.49174(7) 0.13800(3) 0.02821(12) Uani 1 1 d .
Br2 Br 0.88401(5) 0.57021(8) 0.16564(5) 0.04356(17) Uani 1 1 d .
N4 N 0.0162(3) 1.0042(5) 0.2525(2) 0.0189(8) Uani 1 1 d .
N3 N 0.1428(3) 1.2029(5) 0.2621(2) 0.0197(8) Uani 1 1 d .
N2 N 0.1201(3) 0.8918(5) 0.3593(2) 0.0211(8) Uani 1 1 d .
N1 N 0.1011(2) 0.8792(5) 0.1559(2) 0.0201(8) Uani 1 1 d .
C1 C 0.0221(3) 0.9063(6) 0.1295(3) 0.0213(9) Uani 1 1 d .
C24 C 0.0053(3) 1.1523(6) 0.2870(3) 0.0211(9) Uani 1 1 d .
H24A H 0.0057 1.1379 0.3386 0.025 Uiso 1 1 calc R
H24B H -0.0475 1.1943 0.2669 0.025 Uiso 1 1 calc R
C4 C 0.1168(3) 0.7621(7) 0.0420(3) 0.0245(10) Uani 1 1 d .
C23 C 0.2051(3) 1.2951(7) 0.2563(4) 0.0290(11) Uani 1 1 d .
H23 H 0.2544 1.2527 0.2477 0.035 Uiso 1 1 calc R
C2 C -0.0152(3) 0.8663(6) 0.0607(3) 0.0204(9) Uani 1 1 d .
C5 C 0.1471(3) 0.8054(7) 0.1133(3) 0.0233(9) Uani 1 1 d .
H5 H 0.2011 0.7821 0.1318 0.028 Uiso 1 1 calc R
C19 C 0.0725(3) 1.2621(6) 0.2752(3) 0.0219(9) Uani 1 1 d .
C20 C 0.0621(4) 1.4171(7) 0.2821(4) 0.0306(12) Uani 1 1 d .
H20 H 0.0122 1.4565 0.2908 0.037 Uiso 1 1 calc R
C21 C 0.1279(5) 1.5116(7) 0.2756(4) 0.0365(14) Uani 1 1 d .
H21 H 0.1224 1.6156 0.2803 0.044 Uiso 1 1 calc R
C3 C 0.0336(3) 0.7882(6) 0.0182(3) 0.0232(10) Uani 1 1 d .
C22 C 0.2011(4) 1.4512(8) 0.2623(4) 0.0320(13) Uani 1 1 d .
H22 H 0.2459 1.5121 0.2575 0.038 Uiso 1 1 calc R
C18 C -0.0161(3) 0.8807(6) 0.2940(3) 0.0223(9) Uani 1 1 d .
H18A H -0.0193 0.7878 0.2662 0.027 Uiso 1 1 calc R
H18B H -0.0707 0.9059 0.3038 0.027 Uiso 1 1 calc R
C11 C 0.0151(3) 0.8141(6) 0.4283(3) 0.0250(10) Uani 1 1 d .
C10 C 0.0409(3) 0.8608(6) 0.3639(3) 0.0220(9) Uani 1 1 d .
C13 C 0.1557(4) 0.8447(7) 0.4867(3) 0.0273(10) Uani 1 1 d .
C14 C 0.1757(3) 0.8858(7) 0.4193(3) 0.0267(10) Uani 1 1 d .
H14 H 0.2299 0.9101 0.4159 0.032 Uiso 1 1 calc R
C12 C 0.0732(4) 0.8077(6) 0.4895(3) 0.0273(11) Uani 1 1 d .
C15 C -0.0747(4) 0.7784(8) 0.4286(4) 0.0319(12) Uani 1 1 d .
H15A H -0.1064 0.8695 0.4209 0.048 Uiso 1 1 calc R
H15B H -0.0818 0.7352 0.4745 0.048 Uiso 1 1 calc R
H15C H -0.0930 0.7078 0.3906 0.048 Uiso 1 1 calc R
O2 O 0.0497(4) 0.7744(6) 0.5552(2) 0.0381(11) Uani 1 1 d .
N8 N 0.6120(2) 0.4062(5) 0.1320(2) 0.0170(7) Uani 1 1 d .
N6 N 0.5022(3) 0.5602(5) 0.0420(3) 0.0218(8) Uani 1 1 d .
N5 N 0.5364(2) 0.5259(5) 0.2369(2) 0.0197(8) Uani 1 1 d .
C42 C 0.6450(3) 0.5345(6) 0.0929(3) 0.0209(9) Uani 1 1 d .
H42A H 0.6645 0.6133 0.1273 0.025 Uiso 1 1 calc R
H42B H 0.6910 0.4997 0.0704 0.025 Uiso 1 1 calc R
C34 C 0.5806(3) 0.5973(6) 0.0362(3) 0.0200(9) Uani 1 1 d .
C25 C 0.6173(3) 0.4969(6) 0.2568(3) 0.0188(8) Uani 1 1 d .
C33 C 0.6567(3) 0.3995(6) 0.2071(3) 0.0192(9) Uani 1 1 d .
H33A H 0.6578 0.2960 0.2243 0.023 Uiso 1 1 calc R
H33B H 0.7129 0.4321 0.2072 0.023 Uiso 1 1 calc R
C48 C 0.6176(3) 0.2606(6) 0.0936(3) 0.0207(9) Uani 1 1 d .
H48A H 0.6732 0.2220 0.1039 0.025 Uiso 1 1 calc R
H48B H 0.6048 0.2766 0.0417 0.025 Uiso 1 1 calc R
C43 C 0.5595(3) 0.1481(6) 0.1169(3) 0.0208(9) Uani 1 1 d .
N7 N 0.4881(3) 0.2066(5) 0.1320(3) 0.0211(8) Uani 1 1 d .
C47 C 0.4299(4) 0.1129(6) 0.1489(3) 0.0257(10) Uani 1 1 d .
H47 H 0.3801 0.1525 0.1580 0.031 Uiso 1 1 calc R
C46 C 0.4424(5) -0.0421(7) 0.1531(4) 0.0339(13) Uani 1 1 d .
H46 H 0.4011 -0.1053 0.1645 0.041 Uiso 1 1 calc R
C44 C 0.5767(4) -0.0062(6) 0.1225(4) 0.0298(12) Uani 1 1 d .
H44 H 0.6275 -0.0430 0.1145 0.036 Uiso 1 1 calc R
C45 C 0.5171(5) -0.1033(7) 0.1402(4) 0.0402(16) Uani 1 1 d .
H45 H 0.5264 -0.2068 0.1435 0.048 Uiso 1 1 calc R
O4 O 0.5538(4) 0.8804(6) -0.1048(3) 0.0430(12) Uani 1 1 d .
C39 C 0.6878(3) 0.7463(7) -0.0165(4) 0.0302(11) Uani 1 1 d .
H39A H 0.7128 0.7768 0.0310 0.045 Uiso 1 1 calc R
H39B H 0.6891 0.8288 -0.0497 0.045 Uiso 1 1 calc R
H39C H 0.7173 0.6620 -0.0323 0.045 Uiso 1 1 calc R
C36 C 0.5353(4) 0.7677(7) -0.0612(3) 0.0277(11) Uani 1 1 d .
C35 C 0.6014(3) 0.7018(6) -0.0143(3) 0.0234(9) Uani 1 1 d .
C29 C 0.4951(3) 0.6066(6) 0.2814(3) 0.0220(9) Uani 1 1 d .
H29 H 0.4398 0.6270 0.2668 0.026 Uiso 1 1 calc R
C27 C 0.6165(3) 0.6314(6) 0.3676(3) 0.0225(9) Uani 1 1 d .
C28 C 0.5321(3) 0.6599(6) 0.3480(3) 0.0238(10) Uani 1 1 d .
C26 C 0.6605(3) 0.5488(6) 0.3227(3) 0.0216(9) Uani 1 1 d .
C37 C 0.4535(4) 0.7229(9) -0.0575(4) 0.0385(15) Uani 1 1 d .
C38 C 0.4413(3) 0.6172(8) -0.0048(4) 0.0323(13) Uani 1 1 d .
H38 H 0.3881 0.5849 -0.0023 0.039 Uiso 1 1 calc R
C6 C -0.1039(4) 0.9086(7) 0.0348(3) 0.0283(11) Uani 1 1 d .
H6A H -0.1394 0.8423 0.0564 0.042 Uiso 1 1 calc R
H6B H -0.1151 0.8995 -0.0170 0.042 Uiso 1 1 calc R
H6C H -0.1133 1.0109 0.0485 0.042 Uiso 1 1 calc R
C8 C 0.1700(4) 0.6860(9) -0.0045(4) 0.0361(14) Uani 1 1 d .
H8A H 0.1852 0.7568 -0.0392 0.054 Uiso 1 1 calc R
H8B H 0.1407 0.6033 -0.0296 0.054 Uiso 1 1 calc R
H8C H 0.2184 0.6486 0.0250 0.054 Uiso 1 1 calc R
C17 C 0.2225(5) 0.8455(8) 0.5531(4) 0.0394(15) Uani 1 1 d .
H17A H 0.2523 0.7521 0.5552 0.059 Uiso 1 1 calc R
H17B H 0.1976 0.8567 0.5962 0.059 Uiso 1 1 calc R
H17C H 0.2593 0.9281 0.5494 0.059 Uiso 1 1 calc R
C16 C 0.0627(6) 0.6212(8) 0.5780(4) 0.0419(16) Uani 1 1 d .
H16A H 0.0497 0.5554 0.5370 0.063 Uiso 1 1 calc R
H16B H 0.0280 0.5976 0.6136 0.063 Uiso 1 1 calc R
H16C H 0.1191 0.6075 0.5987 0.063 Uiso 1 1 calc R
C7 C -0.0676(5) 0.6477(8) -0.0622(4) 0.0407(15) Uani 1 1 d .
H7A H -0.0812 0.6157 -0.0163 0.061 Uiso 1 1 calc R
H7B H -0.0581 0.5608 -0.0906 0.061 Uiso 1 1 calc R
H7C H -0.1122 0.7055 -0.0874 0.061 Uiso 1 1 calc R
C41 C 0.3825(5) 0.7958(16) -0.1046(6) 0.074(4) Uani 1 1 d .
H41A H 0.3834 0.7682 -0.1542 0.111 Uiso 1 1 calc R
H41B H 0.3866 0.9035 -0.0997 0.111 Uiso 1 1 calc R
H41C H 0.3320 0.7621 -0.0899 0.111 Uiso 1 1 calc R
C40 C 0.5410(9) 0.8623(13) -0.1778(5) 0.071(3) Uani 1 1 d .
H40A H 0.5708 0.7757 -0.1906 0.106 Uiso 1 1 calc R
H40B H 0.5596 0.9506 -0.2005 0.106 Uiso 1 1 calc R
H40C H 0.4835 0.8479 -0.1941 0.106 Uiso 1 1 calc R
C31 C 0.6990(4) 0.8199(7) 0.4323(4) 0.0336(12) Uani 1 1 d .
H31A H 0.6829 0.8703 0.3869 0.050 Uiso 1 1 calc R
H31B H 0.7566 0.7978 0.4379 0.050 Uiso 1 1 calc R
H31C H 0.6878 0.8839 0.4712 0.050 Uiso 1 1 calc R
O3 O 0.6533(3) 0.6805(5) 0.4335(2) 0.0262(8) Uani 1 1 d .
O1 O 0.0064(3) 0.7410(6) -0.0507(2) 0.0341(10) Uani 1 1 d .

loop_
_atom_site_aniso_label
_atom_site_aniso_U_11
_atom_site_aniso_U_22
_atom_site_aniso_U_33
_atom_site_aniso_U_23
_atom_site_aniso_U_13
_atom_site_aniso_U_12
C9 0.019(2) 0.032(3) 0.019(2) -0.0016(19) -0.0003(17) 0.0027(19)
C32 0.031(3) 0.032(3) 0.024(2) -0.002(2) 0.005(2) 0.008(2)
C30 0.020(2) 0.031(3) 0.026(3) -0.002(2) -0.0032(18) 0.0035(19)
Br1 0.01429(19) 0.0422(3) 0.0324(3) -0.0082(2) -0.00101(18) 0.0046(2)
Cu1 0.0121(2) 0.0225(3) 0.0207(3) -0.0027(2) -0.00034(19) 0.0023(2)
Br3 0.0246(2) 0.0257(2) 0.0391(3) 0.0007(2) 0.0040(2) 0.00338(19)
Cu2 0.0132(2) 0.0203(3) 0.0198(3) 0.0006(2) 0.0004(2) 0.0018(2)
Br4 0.01425(19) 0.0360(3) 0.0337(3) -0.0033(2) 0.00128(18) 0.00310(19)
Br2 0.0349(3) 0.0369(3) 0.0588(5) -0.0005(3) 0.0066(3) -0.0008(3)
N4 0.0183(18) 0.0206(19) 0.0179(19) -0.0037(14) 0.0031(15) -0.0003(14)
N3 0.0207(18) 0.0173(18) 0.0207(19) 0.0010(15) 0.0014(15) -0.0019(15)
N2 0.0178(18) 0.023(2) 0.022(2) -0.0013(15) 0.0010(15) 0.0012(15)
N1 0.0133(16) 0.0232(19) 0.023(2) -0.0007(15) -0.0003(14) 0.0046(14)
C1 0.0128(18) 0.030(3) 0.020(2) -0.0006(18) -0.0014(16) 0.0008(17)
C24 0.018(2) 0.022(2) 0.023(2) -0.0038(18) 0.0023(17) 0.0003(17)
C4 0.023(2) 0.030(3) 0.021(2) 0.0000(19) 0.0019(18) 0.0021(19)
C23 0.024(2) 0.024(3) 0.040(3) -0.004(2) 0.006(2) -0.0023(19)
C2 0.018(2) 0.024(2) 0.018(2) 0.0034(17) -0.0023(16) -0.0006(17)
C5 0.022(2) 0.029(3) 0.019(2) -0.0008(18) -0.0001(17) 0.0014(18)
C19 0.023(2) 0.019(2) 0.023(2) -0.0019(17) 0.0025(17) 0.0015(17)
C20 0.033(3) 0.020(2) 0.042(3) 0.004(2) 0.015(3) 0.008(2)
C21 0.044(3) 0.021(3) 0.047(4) -0.004(2) 0.014(3) -0.003(2)
C3 0.032(2) 0.020(2) 0.017(2) 0.0016(16) -0.0016(19) -0.0045(19)
C22 0.036(3) 0.029(3) 0.033(3) -0.003(2) 0.011(2) -0.012(2)
C18 0.017(2) 0.024(2) 0.025(2) 0.0003(18) -0.0012(17) -0.0001(17)
C11 0.028(2) 0.017(2) 0.031(3) -0.0011(18) 0.009(2) 0.0045(18)
C10 0.020(2) 0.019(2) 0.027(2) -0.0003(18) 0.0046(18) 0.0023(17)
C13 0.031(3) 0.027(3) 0.022(2) -0.0028(19) -0.001(2) 0.006(2)
C14 0.023(2) 0.030(3) 0.026(3) 0.002(2) -0.0006(19) 0.005(2)
C12 0.040(3) 0.018(2) 0.027(3) 0.0033(19) 0.012(2) 0.005(2)
C15 0.027(3) 0.033(3) 0.037(3) 0.002(2) 0.011(2) -0.002(2)
O2 0.063(3) 0.031(2) 0.022(2) 0.0047(16) 0.014(2) 0.011(2)
N8 0.0133(15) 0.0204(18) 0.0167(18) -0.0010(14) 0.0002(13) 0.0015(13)
N6 0.0184(18) 0.022(2) 0.023(2) 0.0059(16) -0.0037(15) 0.0005(15)
N5 0.0145(17) 0.023(2) 0.021(2) -0.0012(15) -0.0011(15) 0.0044(14)
C42 0.018(2) 0.020(2) 0.024(2) 0.0030(17) -0.0007(17) -0.0023(17)
C34 0.019(2) 0.020(2) 0.020(2) -0.0011(16) 0.0009(17) 0.0021(16)
C25 0.018(2) 0.022(2) 0.016(2) 0.0003(16) 0.0012(16) 0.0025(16)
C33 0.0154(19) 0.025(2) 0.016(2) -0.0024(16) -0.0027(16) 0.0069(16)
C48 0.021(2) 0.024(2) 0.018(2) -0.0044(17) 0.0051(17) 0.0005(17)
C43 0.025(2) 0.020(2) 0.016(2) -0.0011(16) 0.0004(17) 0.0009(18)
N7 0.0195(18) 0.0220(19) 0.0214(19) 0.0004(16) 0.0016(15) -0.0007(16)
C47 0.028(2) 0.022(2) 0.027(3) 0.0002(19) 0.005(2) -0.0048(19)
C46 0.045(4) 0.023(3) 0.036(3) 0.001(2) 0.014(3) -0.007(2)
C44 0.039(3) 0.019(2) 0.035(3) -0.006(2) 0.016(2) 0.000(2)
C45 0.056(4) 0.017(2) 0.052(4) -0.003(2) 0.022(3) -0.003(2)
O4 0.057(3) 0.037(3) 0.033(2) 0.012(2) 0.000(2) -0.011(2)
C39 0.023(2) 0.030(3) 0.039(3) 0.007(2) 0.008(2) -0.005(2)
C36 0.028(2) 0.026(2) 0.027(3) 0.007(2) -0.002(2) -0.002(2)
C35 0.022(2) 0.022(2) 0.026(2) 0.0020(18) 0.0027(18) -0.0024(18)
C29 0.019(2) 0.026(2) 0.021(2) -0.0026(18) 0.0034(17) 0.0045(17)
C27 0.031(2) 0.021(2) 0.016(2) 0.0052(17) 0.0031(18) -0.0046(19)
C28 0.030(2) 0.024(2) 0.017(2) -0.0033(18) 0.0046(19) 0.0021(19)
C26 0.019(2) 0.026(2) 0.019(2) -0.0011(18) 0.0037(17) -0.0036(17)
C37 0.032(3) 0.045(4) 0.035(3) 0.017(3) -0.007(2) -0.007(3)
C38 0.018(2) 0.039(3) 0.036(3) 0.019(3) -0.006(2) -0.002(2)
C6 0.023(2) 0.033(3) 0.027(3) 0.000(2) -0.006(2) 0.000(2)
C8 0.032(3) 0.051(4) 0.026(3) -0.004(3) 0.008(2) 0.011(3)
C17 0.052(4) 0.035(3) 0.026(3) -0.001(2) -0.012(3) 0.006(3)
C16 0.064(5) 0.030(3) 0.032(3) 0.007(2) 0.007(3) -0.006(3)
C7 0.047(4) 0.035(3) 0.037(3) 0.000(3) -0.005(3) -0.020(3)
C41 0.029(3) 0.118(9) 0.071(6) 0.065(7) -0.005(4) 0.002(4)
C40 0.114(9) 0.063(6) 0.041(5) 0.004(4) 0.033(5) -0.032(6)
C31 0.038(3) 0.024(3) 0.040(3) -0.006(2) 0.009(3) -0.010(2)
O3 0.0280(18) 0.031(2) 0.0194(18) -0.0049(14) 0.0029(14) -0.0028(15)
O1 0.031(2) 0.053(3) 0.0164(18) -0.0069(17) -0.0025(15) -0.0097(19)

loop_
_atom_type_symbol
_atom_type_description
_atom_type_scat_dispersion_real
_atom_type_scat_dispersion_imag
_atom_type_scat_source
C C 0.0033 0.0016 'International Tables Vol C Tables 4.2.6.8 and 6.1.1.4'
H H 0.0000 0.0000 'International Tables Vol C Tables 4.2.6.8 and 6.1.1.4'
N N 0.0061 0.0033 'International Tables Vol C Tables 4.2.6.8 and 6.1.1.4'
Cu Cu 0.3201 1.2651 'International Tables Vol C Tables 4.2.6.8 and 6.1.1.4'
Br Br -0.2901 2.4595 'International Tables Vol C Tables 4.2.6.8 and 6.1.1.4'
O O 0.0106 0.0060 'International Tables Vol C Tables 4.2.6.8 and 6.1.1.4'

loop_
_geom_angle_atom_site_label_1
_geom_angle_atom_site_label_2
_geom_angle_atom_site_label_3
_geom_angle
N4 C9 C1 110.6(4)
N4 C9 H9A 109.5
C1 C9 H9A 109.5
N4 C9 H9B 109.5
C1 C9 H9B 109.5
H9A C9 H9B 108.1
C28 C32 H32A 109.5
C28 C32 H32B 109.5
H32A C32 H32B 109.5
C28 C32 H32C 109.5
H32A C32 H32C 109.5
H32B C32 H32C 109.5
C26 C30 H30A 109.5
C26 C30 H30B 109.5
H30A C30 H30B 109.5
C26 C30 H30C 109.5
H30A C30 H30C 109.5
H30B C30 H30C 109.5
N4 Cu1 N1 82.70(17)
N4 Cu1 N2 79.66(17)
N1 Cu1 N2 133.23(19)
N4 Cu1 N3 81.39(17)
N1 Cu1 N3 114.11(18)
N2 Cu1 N3 105.56(18)
N4 Cu1 Br1 176.62(13)
N1 Cu1 Br1 98.78(12)
N2 Cu1 Br1 97.17(12)
N3 Cu1 Br1 100.68(12)
N8 Cu2 N6 81.12(17)
N8 Cu2 N5 81.95(17)
N6 Cu2 N5 122.19(19)
N8 Cu2 N7 81.70(17)
N6 Cu2 N7 118.92(19)
N5 Cu2 N7 112.54(18)
N8 Cu2 Br4 178.84(13)
N6 Cu2 Br4 97.93(13)
N5 Cu2 Br4 98.05(12)
N7 Cu2 Br4 99.36(12)
C9 N4 C24 110.3(4)
C9 N4 C18 110.6(4)
C24 N4 C18 110.5(4)
C9 N4 Cu1 110.4(3)
C24 N4 Cu1 109.1(3)
C18 N4 Cu1 105.8(3)
C19 N3 C23 118.6(5)
C19 N3 Cu1 112.0(3)
C23 N3 Cu1 129.4(4)
C14 N2 C10 119.2(5)
C14 N2 Cu1 127.7(4)
C10 N2 Cu1 112.8(4)
C1 N1 C5 118.0(5)
C1 N1 Cu1 114.5(3)
C5 N1 Cu1 127.5(3)
N1 C1 C2 124.6(5)
N1 C1 C9 115.9(4)
C2 C1 C9 119.1(4)
N4 C24 C19 111.5(4)
N4 C24 H24A 109.3
C19 C24 H24A 109.3
N4 C24 H24B 109.3
C19 C24 H24B 109.3
H24A C24 H24B 108.0
C3 C4 C5 116.9(5)
C3 C4 C8 121.7(5)
C5 C4 C8 121.4(5)
N3 C23 C22 123.9(6)
N3 C23 H23 118.1
C22 C23 H23 118.1
C1 C2 C3 116.1(5)
C1 C2 C6 120.5(5)
C3 C2 C6 123.4(5)
N1 C5 C4 122.7(5)
N1 C5 H5 118.7
C4 C5 H5 118.7
N3 C19 C20 122.0(5)
N3 C19 C24 116.7(4)
C20 C19 C24 121.2(5)
C21 C20 C19 118.6(6)
C21 C20 H20 120.7
C19 C20 H20 120.7
C22 C21 C20 119.8(6)
C22 C21 H21 120.1
C20 C21 H21 120.1
O1 C3 C2 123.4(5)
O1 C3 C4 114.9(5)
C2 C3 C4 121.5(5)
C21 C22 C23 117.1(6)
C21 C22 H22 121.4
C23 C22 H22 121.4
N4 C18 C10 108.2(4)
N4 C18 H18A 110.1
C10 C18 H18A 110.1
N4 C18 H18B 110.1
C10 C18 H18B 110.1
H18A C18 H18B 108.4
C12 C11 C10 117.5(5)
C12 C11 C15 123.3(5)
C10 C11 C15 119.2(5)
N2 C10 C11 122.5(5)
N2 C10 C18 114.1(5)
C11 C10 C18 123.4(5)
C14 C13 C12 116.9(5)
C14 C13 C17 119.4(6)
C12 C13 C17 123.7(6)
N2 C14 C13 122.7(5)
N2 C14 H14 118.6
C13 C14 H14 118.6
O2 C12 C11 119.7(6)
O2 C12 C13 119.0(6)
C11 C12 C13 121.1(5)
C11 C15 H15A 109.5
C11 C15 H15B 109.5
H15A C15 H15B 109.5
C11 C15 H15C 109.5
H15A C15 H15C 109.5
H15B C15 H15C 109.5
C12 O2 C16 114.8(5)
C48 N8 C33 111.3(4)
C48 N8 C42 111.8(4)
C33 N8 C42 109.0(4)
C48 N8 Cu2 106.6(3)
C33 N8 Cu2 109.4(3)
C42 N8 Cu2 108.7(3)
C38 N6 C34 119.5(5)
C38 N6 Cu2 126.5(4)
C34 N6 Cu2 113.3(3)
C29 N5 C25 119.7(4)
C29 N5 Cu2 127.1(3)
C25 N5 Cu2 113.2(3)
C34 C42 N8 110.9(4)
C34 C42 H42A 109.5
N8 C42 H42A 109.5
C34 C42 H42B 109.5
N8 C42 H42B 109.5
H42A C42 H42B 108.0
N6 C34 C35 123.1(5)
N6 C34 C42 116.2(4)
C35 C34 C42 120.3(5)
N5 C25 C26 122.0(5)
N5 C25 C33 116.2(4)
C26 C25 C33 121.7(4)
C25 C33 N8 111.3(4)
C25 C33 H33A 109.4
N8 C33 H33A 109.4
C25 C33 H33B 109.4
N8 C33 H33B 109.4
H33A C33 H33B 108.0
N8 C48 C43 110.6(4)
N8 C48 H48A 109.5
C43 C48 H48A 109.5
N8 C48 H48B 109.5
C43 C48 H48B 109.5
H48A C48 H48B 108.1
N7 C43 C44 122.2(5)
N7 C43 C48 114.9(5)
C44 C43 C48 122.9(5)
C47 N7 C43 119.1(5)
C47 N7 Cu2 128.7(4)
C43 N7 Cu2 111.8(3)
N7 C47 C46 121.3(6)
N7 C47 H47 119.4
C46 C47 H47 119.4
C47 C46 C45 120.1(6)
C47 C46 H46 120.0
C45 C46 H46 120.0
C45 C44 C43 118.9(6)
C45 C44 H44 120.6
C43 C44 H44 120.6
C44 C45 C46 118.4(6)
C44 C45 H45 120.8
C46 C45 H45 120.8
C36 O4 C40 120.1(7)
C35 C39 H39A 109.5
C35 C39 H39B 109.5
H39A C39 H39B 109.5
C35 C39 H39C 109.5
H39A C39 H39C 109.5
H39B C39 H39C 109.5
O4 C36 C37 122.5(6)
O4 C36 C35 117.0(5)
C37 C36 C35 120.3(5)
C34 C35 C36 116.4(5)
C34 C35 C39 121.7(5)
C36 C35 C39 121.8(5)
N5 C29 C28 122.4(5)
N5 C29 H29 118.8
C28 C29 H29 118.8
O3 C27 C26 120.6(5)
O3 C27 C28 117.9(5)
C26 C27 C28 121.4(5)
C29 C28 C27 117.4(5)
C29 C28 C32 120.3(5)
C27 C28 C32 122.3(5)
C27 C26 C25 117.1(5)
C27 C26 C30 121.9(5)
C25 C26 C30 121.0(5)
C38 C37 C36 117.3(5)
C38 C37 C41 121.4(6)
C36 C37 C41 121.1(6)
N6 C38 C37 123.1(5)
N6 C38 H38 118.5
C37 C38 H38 118.5
C2 C6 H6A 109.5
C2 C6 H6B 109.5
H6A C6 H6B 109.5
C2 C6 H6C 109.5
H6A C6 H6C 109.5
H6B C6 H6C 109.5
C4 C8 H8A 109.5
C4 C8 H8B 109.5
H8A C8 H8B 109.5
C4 C8 H8C 109.5
H8A C8 H8C 109.5
H8B C8 H8C 109.5
C13 C17 H17A 109.5
C13 C17 H17B 109.5
H17A C17 H17B 109.5
C13 C17 H17C 109.5
H17A C17 H17C 109.5
H17B C17 H17C 109.5
O2 C16 H16A 109.5
O2 C16 H16B 109.5
H16A C16 H16B 109.5
O2 C16 H16C 109.5
H16A C16 H16C 109.5
H16B C16 H16C 109.5
O1 C7 H7A 109.5
O1 C7 H7B 109.5
H7A C7 H7B 109.5
O1 C7 H7C 109.5
H7A C7 H7C 109.5
H7B C7 H7C 109.5
C37 C41 H41A 109.5
C37 C41 H41B 109.5
H41A C41 H41B 109.5
C37 C41 H41C 109.5
H41A C41 H41C 109.5
H41B C41 H41C 109.5
O4 C40 H40A 109.5
O4 C40 H40B 109.5
H40A C40 H40B 109.5
O4 C40 H40C 109.5
H40A C40 H40C 109.5
H40B C40 H40C 109.5
O3 C31 H31A 109.5
O3 C31 H31B 109.5
H31A C31 H31B 109.5
O3 C31 H31C 109.5
H31A C31 H31C 109.5
H31B C31 H31C 109.5
C27 O3 C31 115.0(5)
C3 O1 C7 117.7(5)

loop_
_geom_bond_atom_site_label_1
_geom_bond_atom_site_label_2
_geom_bond_distance
C9 N4 1.476(7)
C9 C1 1.525(7)
C9 H9A 0.9700
C9 H9B 0.9700
C32 C28 1.509(7)
C32 H32A 0.9600
C32 H32B 0.9600
C32 H32C 0.9600
C30 C26 1.490(7)
C30 H30A 0.9600
C30 H30B 0.9600
C30 H30C 0.9600
Br1 Cu1 2.3811(8)
Cu1 N4 2.026(4)
Cu1 N1 2.028(5)
Cu1 N2 2.071(5)
Cu1 N3 2.134(4)
Cu2 N8 2.031(4)
Cu2 N6 2.055(5)
Cu2 N5 2.068(4)
Cu2 N7 2.097(4)
Cu2 Br4 2.3781(8)
N4 C24 1.483(7)
N4 C18 1.483(7)
N3 C19 1.327(7)
N3 C23 1.330(7)
N2 C14 1.339(7)
N2 C10 1.349(6)
N1 C1 1.344(6)
N1 C5 1.345(7)
C1 C2 1.386(7)
C24 C19 1.514(7)
C24 H24A 0.9700
C24 H24B 0.9700
C4 C3 1.398(8)
C4 C5 1.403(8)
C4 C8 1.483(8)
C23 C22 1.388(9)
C23 H23 0.9300
C2 C3 1.392(8)
C2 C6 1.518(7)
C5 H5 0.9300
C19 C20 1.391(8)
C20 C21 1.388(9)
C20 H20 0.9300
C21 C22 1.376(10)
C21 H21 0.9300
C3 O1 1.363(6)
C22 H22 0.9300
C18 C10 1.501(8)
C18 H18A 0.9700
C18 H18B 0.9700
C11 C12 1.379(9)
C11 C10 1.394(8)
C11 C15 1.515(8)
C13 C14 1.394(8)
C13 C12 1.407(9)
C13 C17 1.531(8)
C14 H14 0.9300
C12 O2 1.372(7)
C15 H15A 0.9600
C15 H15B 0.9600
C15 H15C 0.9600
O2 C16 1.428(8)
N8 C48 1.484(6)
N8 C33 1.486(6)
N8 C42 1.495(7)
N6 C38 1.328(7)
N6 C34 1.352(7)
N5 C29 1.353(6)
N5 C25 1.355(6)
C42 C34 1.491(7)
C42 H42A 0.9700
C42 H42B 0.9700
C34 C35 1.399(7)
C25 C26 1.404(7)
C25 C33 1.484(7)
C33 H33A 0.9700
C33 H33B 0.9700
C48 C43 1.490(7)
C48 H48A 0.9700
C48 H48B 0.9700
C43 N7 1.353(7)
C43 C44 1.396(8)
N7 C47 1.341(7)
C47 C46 1.388(8)
C47 H47 0.9300
C46 C45 1.397(10)
C46 H46 0.9300
C44 C45 1.382(9)
C44 H44 0.9300
C45 H45 0.9300
O4 C36 1.350(7)
O4 C40 1.358(11)
C39 C35 1.483(7)
C39 H39A 0.9600
C39 H39B 0.9600
C39 H39C 0.9600
C36 C37 1.416(9)
C36 C35 1.419(8)
C29 C28 1.384(7)
C29 H29 0.9300
C27 O3 1.361(7)
C27 C26 1.391(8)
C27 C28 1.408(8)
C37 C38 1.393(8)
C37 C41 1.503(10)
C38 H38 0.9300
C6 H6A 0.9600
C6 H6B 0.9600
C6 H6C 0.9600
C8 H8A 0.9600
C8 H8B 0.9600
C8 H8C 0.9600
C17 H17A 0.9600
C17 H17B 0.9600
C17 H17C 0.9600
C16 H16A 0.9600
C16 H16B 0.9600
C16 H16C 0.9600
C7 O1 1.462(8)
C7 H7A 0.9600
C7 H7B 0.9600
C7 H7C 0.9600
C41 H41A 0.9600
C41 H41B 0.9600
C41 H41C 0.9600
C40 H40A 0.9600
C40 H40B 0.9600
C40 H40C 0.9600
C31 O3 1.447(7)
C31 H31A 0.9600
C31 H31B 0.9600
C31 H31C 0.9600
